data_7120419
loop_
_publ_author_name
'Titi, Hatem M.'
'Kelley, Steven Paul'
'Easton, Max'
'Emerson, Stephen D.'
'Rogers, Robin D.'

_publ_section_title
;
 Formation of Ionic Co-Crystals of Amphoteric Azoles Directed by the Ionic
 Liquid Co-Former 1-Ethyl-3-Methylimidazolium Acetate
;
_journal_name_full 'Chem. Commun.'
_journal_paper_doi 10.1039/C7CC04429A
_journal_year 2017
_chemical_formula_sum 'C18 H25 N11 O6'
_chemical_formula_weight 491.49
_chemical_name_systematic '1-ethyl-3-methylimdazolium 2-methyl-4(5)-nitroimidazolate.2(2-methyl-4(5)-nitroimidazole)'
_space_group_crystal_system triclinic
_space_group_IT_number 1
_space_group_name_Hall 'P 1'
_space_group_name_H-M_alt 'P 1'
_symmetry_space_group_name_Hall 'P 1'
_symmetry_space_group_name_H-M 'P 1'
_atom_sites_solution_hydrogens mixed
_atom_sites_solution_primary interative
_atom_sites_solution_secondary difmap
_audit_creation_method SHELXL-2014/7
_audit_update_record
;
2017-06-01 deposited with the CCDC.
2017-07-11 downloaded from the CCDC.
;
_cell_angle_alpha 116.269(2)
_cell_angle_beta 98.816(3)
_cell_angle_gamma 93.667(2)
_cell_formula_units_Z 1
_cell_length_a 7.8397(5)
_cell_length_b 8.9624(6)
_cell_length_c 9.2212(7)
_cell_measurement_reflns_used 6918
_cell_measurement_temperature 100(2)
_cell_measurement_theta_max 35.238
_cell_measurement_theta_min 2.515
_cell_volume 567.74(7)
_computing_cell_refinement 'Bruker SAINT'
_computing_data_collection 'Bruker APEX2'
_computing_data_reduction 'Bruker SAINT'
_computing_molecular_graphics 'Bruker SHELXTL'
_computing_publication_material 'Bruker SHELXTL'
_computing_structure_refinement 'SHELXL-2014/7 (Sheldrick, 2014)'
_computing_structure_solution 'SHELXS-97 (Sheldrick 2008)'
_diffrn_ambient_temperature 100(2)
_diffrn_measured_fraction_theta_full 0.995
_diffrn_measured_fraction_theta_max 0.693
_diffrn_measurement_device_type 'Bruker APEX-II CCD'
_diffrn_measurement_method '\f and \w scans'
_diffrn_radiation_type MoK\a
_diffrn_radiation_wavelength 0.71073
_diffrn_reflns_av_R_equivalents 0.0244
_diffrn_reflns_av_unetI/netI 0.0281
_diffrn_reflns_Laue_measured_fraction_full 0.995
_diffrn_reflns_Laue_measured_fraction_max 0.693
_diffrn_reflns_limit_h_max 12
_diffrn_reflns_limit_h_min -11
_diffrn_reflns_limit_k_max 11
_diffrn_reflns_limit_k_min -12
_diffrn_reflns_limit_l_max 13
_diffrn_reflns_limit_l_min -12
_diffrn_reflns_number 20561
_diffrn_reflns_point_group_measured_fraction_full 0.988
_diffrn_reflns_point_group_measured_fraction_max 0.603
_diffrn_reflns_theta_full 25.242
_diffrn_reflns_theta_max 35.238
_diffrn_reflns_theta_min 2.515
_exptl_absorpt_coefficient_mu 0.112
_exptl_absorpt_correction_type multi-scan
_exptl_absorpt_process_details 'Bruker AXScale'
_exptl_crystal_colour colourless
_exptl_crystal_density_diffrn 1.438
_exptl_crystal_density_method 'not measured'
_exptl_crystal_description Plate
_exptl_crystal_F_000 258
_exptl_crystal_size_max 0.850
_exptl_crystal_size_mid 0.500
_exptl_crystal_size_min 0.200
_exptl_transmission_factor_max 0.7454
_exptl_transmission_factor_min 0.6949
_refine_diff_density_max 0.251
_refine_diff_density_min -0.237
_refine_diff_density_rms 0.045
_refine_ls_abs_structure_details
;
 Flack x determined using 2316 quotients [(I+)-(I-)]/[(I+)+(I-)]
 (Parsons, Flack and Wagner, Acta Cryst. B69 (2013) 249-259).
;
_refine_ls_abs_structure_Flack 0.3(2)
_refine_ls_extinction_method none
_refine_ls_goodness_of_fit_ref 1.032
_refine_ls_hydrogen_treatment mixed
_refine_ls_matrix_type full
_refine_ls_number_parameters 327
_refine_ls_number_reflns 6133
_refine_ls_number_restraints 3
_refine_ls_restrained_S_all 1.032
_refine_ls_R_factor_all 0.0407
_refine_ls_R_factor_gt 0.0341
_refine_ls_shift/su_max 0.000
_refine_ls_shift/su_mean 0.000
_refine_ls_structure_factor_coef Fsqd
_refine_ls_weighting_details 'w=1/[\s^2^(Fo^2^)+(0.0488P)^2^+0.0811P] where P=(Fo^2^+2Fc^2^)/3'
_refine_ls_weighting_scheme calc
_refine_ls_wR_factor_gt 0.0803
_refine_ls_wR_factor_ref 0.0835
_reflns_Friedel_coverage 0.741
_reflns_Friedel_fraction_full 0.981
_reflns_Friedel_fraction_max 0.514
_reflns_number_gt 5627
_reflns_number_total 6133
_reflns_threshold_expression 'I > 2\s(I)'
_cod_data_source_file c7cc04429a2.cif
_cod_data_source_block ti9
_cod_database_code 7120419
_shelx_shelxl_version_number 2014/7
_shelx_space_group_comment
;
The symmetry employed for this shelxl refinement is uniquely defined
by the following loop, which should always be used as a source of
symmetry information in preference to the above space-group names.
They are only intended as comments.
;
_shelx_estimated_absorpt_t_min 0.911
_shelx_estimated_absorpt_t_max 0.978

loop_
_space_group_symop_operation_xyz
'x, y, z'

loop_
_atom_site_label
_atom_site_type_symbol
_atom_site_fract_x
_atom_site_fract_y
_atom_site_fract_z
_atom_site_U_iso_or_equiv
_atom_site_adp_type
_atom_site_occupancy
_atom_site_site_symmetry_order
_atom_site_calc_flag
_atom_site_refinement_flags_posn
_atom_site_refinement_flags_adp
N1 N 0.1246(2) 1.54086(18) 1.31389(18) 0.0166(3) Uani 1 1 d . .
C2 C 0.0831(2) 1.4119(2) 1.3434(2) 0.0164(3) Uani 1 1 d . .
H2 H 0.0390 1.4182 1.4360 0.020 Uiso 1 1 calc R U
N3 N 0.1141(2) 1.27266(19) 1.22025(19) 0.0186(3) Uani 1 1 d . .
C4 C 0.1756(3) 1.3142(3) 1.1085(3) 0.0238(4) Uani 1 1 d . .
H4 H 0.2075 1.2387 1.0091 0.029 Uiso 1 1 calc R U
C5 C 0.1820(3) 1.4825(3) 1.1667(2) 0.0213(4) Uani 1 1 d . .
H5 H 0.2188 1.5478 1.1161 0.026 Uiso 1 1 calc R U
C6 C 0.1177(3) 1.7177(2) 1.4271(2) 0.0213(4) Uani 1 1 d . .
H6A H 0.2368 1.7823 1.4648 0.026 Uiso 1 1 calc R U
H6B H 0.0763 1.7235 1.5254 0.026 Uiso 1 1 calc R U
C7 C -0.0020(3) 1.7973(3) 1.3462(3) 0.0274(4) Uani 1 1 d . .
H7A H 0.0405 1.7947 1.2507 0.041 Uiso 1 1 calc R U
H7B H -0.0037 1.9142 1.4258 0.041 Uiso 1 1 calc R U
H7C H -0.1203 1.7344 1.3098 0.041 Uiso 1 1 calc R U
C8 C 0.0980(3) 1.1051(2) 1.2119(3) 0.0270(4) Uani 1 1 d . .
H8A H 0.2123 1.0853 1.2540 0.041 Uiso 1 1 calc R U
H8B H 0.0556 1.0198 1.0970 0.041 Uiso 1 1 calc R U
H8C H 0.0153 1.0982 1.2791 0.041 Uiso 1 1 calc R U
N1A N 0.3356(2) 0.4674(2) 0.8543(2) 0.0188(3) Uani 1 1 d . .
C2A C 0.4006(2) 0.3475(2) 0.7415(2) 0.0184(4) Uani 1 1 d . .
N3A N 0.4373(2) 0.3891(2) 0.6217(2) 0.0181(3) Uani 1 1 d . .
H3A H 0.481(3) 0.330(3) 0.536(3) 0.022 Uiso 1 1 d . U
C4A C 0.3940(2) 0.5448(2) 0.6610(2) 0.0172(3) Uani 1 1 d . .
H4A H 0.4044 0.6089 0.6030 0.021 Uiso 1 1 calc R U
C5A C 0.3319(2) 0.5883(2) 0.8029(2) 0.0173(4) Uani 1 1 d . .
C6A C 0.4293(3) 0.1839(3) 0.7384(3) 0.0272(4) Uani 1 1 d . .
H6AA H 0.4604 0.1996 0.8518 0.041 Uiso 1 1 calc R U
H6AB H 0.5243 0.1416 0.6807 0.041 Uiso 1 1 calc R U
H6AC H 0.3222 0.1027 0.6807 0.041 Uiso 1 1 calc R U
N7A N 0.2668(2) 0.74131(19) 0.89104(19) 0.0180(3) Uani 1 1 d . .
O8A O 0.26724(19) 0.84658(18) 0.83781(18) 0.0250(3) Uani 1 1 d . .
O9A O 0.21106(19) 0.76141(17) 1.01563(17) 0.0235(3) Uani 1 1 d . .
N1B N 0.5617(2) 0.17268(18) 0.33151(18) 0.0161(3) Uani 1 1 d . .
C2B C 0.5852(2) 0.0116(2) 0.2570(2) 0.0171(3) Uani 1 1 d . .
N3B N 0.6525(2) -0.0350(2) 0.1178(2) 0.0191(3) Uani 1 1 d . .
C4B C 0.6739(3) 0.1083(2) 0.1026(2) 0.0202(4) Uani 1 1 d . .
H4B H 0.7188 0.1204 0.0178 0.024 Uiso 1 1 calc R U
C5B C 0.6188(2) 0.2337(2) 0.2320(2) 0.0162(3) Uani 1 1 d . .
C6B C 0.5425(3) -0.1098(2) 0.3216(3) 0.0231(4) Uani 1 1 d . .
H6BA H 0.6292 -0.0841 0.4212 0.035 Uiso 1 1 calc R U
H6BB H 0.5442 -0.2246 0.2374 0.035 Uiso 1 1 calc R U
H6BC H 0.4262 -0.1000 0.3484 0.035 Uiso 1 1 calc R U
N7B N 0.6183(2) 0.40266(19) 0.26329(19) 0.0181(3) Uani 1 1 d . .
O8B O 0.6816(2) 0.44901(18) 0.17192(19) 0.0307(4) Uani 1 1 d . .
O9B O 0.55452(19) 0.49834(17) 0.37862(17) 0.0229(3) Uani 1 1 d . .
N1C N 0.8893(2) -0.45707(18) -0.33094(18) 0.0160(3) Uani 1 1 d . .
C2C C 0.8255(2) -0.3201(2) -0.2415(2) 0.0151(3) Uani 1 1 d . .
N3C N 0.7786(2) -0.32279(19) -0.10602(19) 0.0159(3) Uani 1 1 d . .
H3C H 0.733(3) -0.235(3) -0.025(3) 0.019 Uiso 1 1 d . U
C4C C 0.8116(2) -0.4705(2) -0.1080(2) 0.0158(3) Uani 1 1 d . .
H4C H 0.7922 -0.5101 -0.0310 0.019 Uiso 1 1 calc R U
C5C C 0.8793(2) -0.5494(2) -0.2473(2) 0.0154(3) Uani 1 1 d . .
C6C C 0.8030(3) -0.1773(2) -0.2813(2) 0.0225(4) Uani 1 1 d . .
H6CA H 0.9085 -0.0932 -0.2287 0.034 Uiso 1 1 calc R U
H6CB H 0.7026 -0.1256 -0.2401 0.034 Uiso 1 1 calc R U
H6CC H 0.7831 -0.2192 -0.4012 0.034 Uiso 1 1 calc R U
N7C N 0.9317(2) -0.71205(19) -0.3070(2) 0.0195(3) Uani 1 1 d . .
O8C O 1.00188(19) -0.76202(17) -0.42837(17) 0.0246(3) Uani 1 1 d . .
O9C O 0.9040(2) -0.79655(18) -0.2352(2) 0.0300(3) Uani 1 1 d . .

loop_
_atom_site_aniso_label
_atom_site_aniso_U_11
_atom_site_aniso_U_22
_atom_site_aniso_U_33
_atom_site_aniso_U_23
_atom_site_aniso_U_13
_atom_site_aniso_U_12
N1 0.0218(8) 0.0156(7) 0.0138(7) 0.0068(6) 0.0067(6) 0.0042(6)
C2 0.0190(8) 0.0142(8) 0.0159(8) 0.0062(7) 0.0055(6) 0.0035(6)
N3 0.0215(8) 0.0142(7) 0.0188(8) 0.0060(6) 0.0044(6) 0.0053(6)
C4 0.0252(10) 0.0287(10) 0.0173(9) 0.0085(8) 0.0087(7) 0.0080(8)
C5 0.0258(9) 0.0277(10) 0.0156(9) 0.0125(8) 0.0095(7) 0.0067(7)
C6 0.0312(10) 0.0139(8) 0.0185(8) 0.0063(7) 0.0081(7) 0.0024(7)
C7 0.0412(12) 0.0183(9) 0.0255(10) 0.0103(8) 0.0108(8) 0.0104(8)
C8 0.0307(11) 0.0144(8) 0.0327(11) 0.0093(8) 0.0011(8) 0.0050(7)
N1A 0.0222(8) 0.0179(7) 0.0184(7) 0.0084(6) 0.0083(6) 0.0058(6)
C2A 0.0197(9) 0.0198(9) 0.0164(9) 0.0078(7) 0.0066(7) 0.0039(7)
N3A 0.0187(8) 0.0208(7) 0.0155(7) 0.0077(6) 0.0065(6) 0.0058(6)
C4A 0.0169(8) 0.0203(9) 0.0148(8) 0.0078(7) 0.0047(6) 0.0042(7)
C5A 0.0158(8) 0.0194(9) 0.0159(8) 0.0068(7) 0.0045(6) 0.0034(6)
C6A 0.0397(12) 0.0219(10) 0.0271(10) 0.0135(8) 0.0164(9) 0.0128(8)
N7A 0.0189(7) 0.0166(7) 0.0172(7) 0.0061(6) 0.0045(6) 0.0036(6)
O8A 0.0330(8) 0.0213(7) 0.0246(7) 0.0130(6) 0.0078(6) 0.0067(6)
O9A 0.0311(8) 0.0206(7) 0.0198(7) 0.0070(6) 0.0139(5) 0.0077(5)
N1B 0.0193(7) 0.0155(7) 0.0157(7) 0.0082(6) 0.0060(6) 0.0032(5)
C2B 0.0161(8) 0.0190(8) 0.0169(8) 0.0079(7) 0.0053(6) 0.0040(6)
N3B 0.0210(8) 0.0181(7) 0.0194(7) 0.0079(6) 0.0089(6) 0.0060(6)
C4B 0.0224(9) 0.0230(9) 0.0185(9) 0.0103(7) 0.0098(7) 0.0060(7)
C5B 0.0175(8) 0.0154(8) 0.0169(8) 0.0072(7) 0.0067(6) 0.0036(6)
C6B 0.0301(10) 0.0194(9) 0.0264(10) 0.0136(8) 0.0127(8) 0.0086(7)
N7B 0.0226(8) 0.0181(7) 0.0162(7) 0.0092(6) 0.0064(6) 0.0041(6)
O8B 0.0479(10) 0.0258(8) 0.0317(8) 0.0191(7) 0.0257(7) 0.0074(7)
O9B 0.0361(8) 0.0160(6) 0.0179(7) 0.0062(5) 0.0124(6) 0.0084(5)
N1C 0.0197(7) 0.0122(7) 0.0173(7) 0.0066(6) 0.0077(6) 0.0032(5)
C2C 0.0188(8) 0.0143(8) 0.0140(8) 0.0073(6) 0.0059(6) 0.0036(6)
N3C 0.0182(7) 0.0159(7) 0.0150(7) 0.0069(6) 0.0067(6) 0.0045(5)
C4C 0.0170(8) 0.0161(8) 0.0167(8) 0.0092(7) 0.0047(6) 0.0019(6)
C5C 0.0169(8) 0.0135(8) 0.0176(8) 0.0084(7) 0.0047(6) 0.0026(6)
C6C 0.0352(10) 0.0170(8) 0.0204(9) 0.0103(7) 0.0120(7) 0.0096(7)
N7C 0.0217(8) 0.0135(7) 0.0227(8) 0.0074(6) 0.0055(6) 0.0036(6)
O8C 0.0320(8) 0.0171(6) 0.0254(7) 0.0071(6) 0.0136(6) 0.0102(5)
O9C 0.0429(9) 0.0192(7) 0.0359(8) 0.0182(6) 0.0123(7) 0.0068(6)

loop_
_atom_type_symbol
_atom_type_description
_atom_type_scat_dispersion_real
_atom_type_scat_dispersion_imag
_atom_type_scat_source
C C 0.0033 0.0016 'International Tables Vol C Tables 4.2.6.8 and 6.1.1.4'
H H 0.0000 0.0000 'International Tables Vol C Tables 4.2.6.8 and 6.1.1.4'
N N 0.0061 0.0033 'International Tables Vol C Tables 4.2.6.8 and 6.1.1.4'
O O 0.0106 0.0060 'International Tables Vol C Tables 4.2.6.8 and 6.1.1.4'

loop_
_geom_angle_atom_site_label_1
_geom_angle_atom_site_label_2
_geom_angle_atom_site_label_3
_geom_angle
C2 N1 C5 109.28(15)
C2 N1 C6 124.25(16)
C5 N1 C6 126.40(16)
N1 C2 N3 108.04(17)
N1 C2 H2 126.0
N3 C2 H2 126.0
C2 N3 C4 108.90(17)
C2 N3 C8 125.31(18)
C4 N3 C8 125.64(17)
C5 C4 N3 107.25(18)
C5 C4 H4 126.4
N3 C4 H4 126.4
C4 C5 N1 106.52(18)
C4 C5 H5 126.7
N1 C5 H5 126.7
N1 C6 C7 112.09(15)
N1 C6 H6A 109.2
C7 C6 H6A 109.2
N1 C6 H6B 109.2
C7 C6 H6B 109.2
H6A C6 H6B 107.9
C6 C7 H7A 109.5
C6 C7 H7B 109.5
H7A C7 H7B 109.5
C6 C7 H7C 109.5
H7A C7 H7C 109.5
H7B C7 H7C 109.5
N3 C8 H8A 109.5
N3 C8 H8B 109.5
H8A C8 H8B 109.5
N3 C8 H8C 109.5
H8A C8 H8C 109.5
H8B C8 H8C 109.5
C2A N1A C5A 103.42(15)
N1A C2A N3A 112.03(16)
N1A C2A C6A 125.29(17)
N3A C2A C6A 122.67(17)
C4A N3A C2A 107.26(16)
C4A N3A H3A 124.9(17)
C2A N3A H3A 127.9(17)
N3A C4A C5A 104.35(17)
N3A C4A H4A 127.8
C5A C4A H4A 127.8
N1A C5A C4A 112.94(17)
N1A C5A N7A 121.60(16)
C4A C5A N7A 125.46(17)
C2A C6A H6AA 109.5
C2A C6A H6AB 109.5
H6AA C6A H6AB 109.5
C2A C6A H6AC 109.5
H6AA C6A H6AC 109.5
H6AB C6A H6AC 109.5
O9A N7A O8A 123.37(16)
O9A N7A C5A 118.16(15)
O8A N7A C5A 118.47(16)
C2B N1B C5B 102.27(15)
N1B C2B N3B 115.33(16)
N1B C2B C6B 122.70(16)
N3B C2B C6B 121.97(16)
C4B N3B C2B 103.80(15)
N3B C4B C5B 108.01(16)
N3B C4B H4B 126.0
C5B C4B H4B 126.0
N1B C5B C4B 110.59(16)
N1B C5B N7B 122.64(16)
C4B C5B N7B 126.77(17)
C2B C6B H6BA 109.5
C2B C6B H6BB 109.5
H6BA C6B H6BB 109.5
C2B C6B H6BC 109.5
H6BA C6B H6BC 109.5
H6BB C6B H6BC 109.5
O9B N7B O8B 122.45(16)
O9B N7B C5B 119.43(15)
O8B N7B C5B 118.12(16)
C2C N1C C5C 103.12(15)
N1C C2C N3C 112.29(16)
N1C C2C C6C 125.27(16)
N3C C2C C6C 122.44(16)
C4C N3C C2C 107.75(15)
C4C N3C H3C 127.1(14)
C2C N3C H3C 125.1(14)
N3C C4C C5C 103.91(15)
N3C C4C H4C 128.0
C5C C4C H4C 128.0
N1C C5C C4C 112.93(16)
N1C C5C N7C 121.08(16)
C4C C5C N7C 125.97(16)
C2C C6C H6CA 109.5
C2C C6C H6CB 109.5
H6CA C6C H6CB 109.5
C2C C6C H6CC 109.5
H6CA C6C H6CC 109.5
H6CB C6C H6CC 109.5
O9C N7C O8C 123.21(16)
O9C N7C C5C 118.21(16)
O8C N7C C5C 118.58(16)

loop_
_geom_bond_atom_site_label_1
_geom_bond_atom_site_label_2
_geom_bond_distance
N1 C2 1.331(2)
N1 C5 1.381(2)
N1 C6 1.473(2)
C2 N3 1.332(2)
C2 H2 0.9500
N3 C4 1.379(3)
N3 C8 1.465(2)
C4 C5 1.354(3)
C4 H4 0.9500
C5 H5 0.9500
C6 C7 1.512(3)
C6 H6A 0.9900
C6 H6B 0.9900
C7 H7A 0.9800
C7 H7B 0.9800
C7 H7C 0.9800
C8 H8A 0.9800
C8 H8B 0.9800
C8 H8C 0.9800
N1A C2A 1.320(2)
N1A C5A 1.362(3)
C2A N3A 1.375(2)
C2A C6A 1.486(3)
N3A C4A 1.358(3)
N3A H3A 0.87(3)
C4A C5A 1.367(3)
C4A H4A 0.9500
C5A N7A 1.426(2)
C6A H6AA 0.9800
C6A H6AB 0.9800
C6A H6AC 0.9800
N7A O9A 1.235(2)
N7A O8A 1.241(2)
N1B C2B 1.336(2)
N1B C5B 1.371(2)
C2B N3B 1.365(2)
C2B C6B 1.496(3)
N3B C4B 1.355(3)
C4B C5B 1.381(3)
C4B H4B 0.9500
C5B N7B 1.411(2)
C6B H6BA 0.9800
C6B H6BB 0.9800
C6B H6BC 0.9800
N7B O9B 1.236(2)
N7B O8B 1.241(2)
N1C C2C 1.322(2)
N1C C5C 1.365(2)
C2C N3C 1.365(2)
C2C C6C 1.493(2)
N3C C4C 1.358(2)
N3C H3C 0.95(3)
C4C C5C 1.373(3)
C4C H4C 0.9500
C5C N7C 1.425(2)
C6C H6CA 0.9800
C6C H6CB 0.9800
C6C H6CC 0.9800
N7C O9C 1.235(2)
N7C O8C 1.238(2)

loop_
_geom_hbond_atom_site_label_D
_geom_hbond_atom_site_label_H
_geom_hbond_atom_site_label_A
_geom_hbond_distance_DH
_geom_hbond_distance_HA
_geom_hbond_distance_DA
_geom_hbond_angle_DHA
_geom_hbond_site_symmetry_A
C2 H2 N1C 0.95 2.46 3.348(2) 155.2 1_477
C2 H2 O8C 0.95 2.47 3.233(2) 137.5 1_477
C5 H5 N1A 0.95 2.53 3.241(3) 131.5 1_565
C5 H5 O9A 0.95 2.47 3.368(2) 157.8 1_565
C7 H7A O9A 0.98 2.63 3.598(3) 167.6 1_565
C7 H7B O8C 0.98 2.60 3.553(2) 165.0 1_487
C7 H7C O8B 0.98 2.57 3.439(3) 148.5 1_466
C8 H8B O9A 0.98 2.55 3.075(2) 113.3 .
C8 H8C O8C 0.98 2.44 3.221(3) 136.0 1_477
N3A H3A N1B 0.87(3) 2.02(3) 2.885(2) 174(2) .
N3A H3A O9B 0.87(3) 2.61(3) 3.047(2) 112(2) .
C4A H4A O9B 0.95 2.39 2.941(2) 116.3 .
N3C H3C N3B 0.95(3) 1.91(3) 2.851(2) 169(2) .
C4C H4C O8B 0.95 2.33 3.253(2) 162.4 1_545

loop_
_geom_torsion_atom_site_label_1
_geom_torsion_atom_site_label_2
_geom_torsion_atom_site_label_3
_geom_torsion_atom_site_label_4
_geom_torsion
C5 N1 C2 N3 0.7(2)
C6 N1 C2 N3 -176.39(17)
N1 C2 N3 C4 -0.6(2)
N1 C2 N3 C8 175.15(17)
C2 N3 C4 C5 0.2(2)
C8 N3 C4 C5 -175.50(18)
N3 C4 C5 N1 0.2(2)
C2 N1 C5 C4 -0.6(2)
C6 N1 C5 C4 176.47(17)
C2 N1 C6 C7 -121.9(2)
C5 N1 C6 C7 61.5(2)
C5A N1A C2A N3A -0.1(2)
C5A N1A C2A C6A -178.95(19)
N1A C2A N3A C4A 0.3(2)
C6A C2A N3A C4A 179.21(18)
C2A N3A C4A C5A -0.40(19)
C2A N1A C5A C4A -0.2(2)
C2A N1A C5A N7A 179.09(16)
N3A C4A C5A N1A 0.4(2)
N3A C4A C5A N7A -178.85(16)
N1A C5A N7A O9A -0.9(2)
C4A C5A N7A O9A 178.27(18)
N1A C5A N7A O8A 179.93(18)
C4A C5A N7A O8A -0.9(3)
C5B N1B C2B N3B -0.1(2)
C5B N1B C2B C6B 179.44(17)
N1B C2B N3B C4B 0.1(2)
C6B C2B N3B C4B -179.42(17)
C2B N3B C4B C5B -0.1(2)
C2B N1B C5B C4B 0.0(2)
C2B N1B C5B N7B 179.98(16)
N3B C4B C5B N1B 0.0(2)
N3B C4B C5B N7B -179.92(17)
N1B C5B N7B O9B -4.5(3)
C4B C5B N7B O9B 175.42(18)
N1B C5B N7B O8B 175.96(17)
C4B C5B N7B O8B -4.1(3)
C5C N1C C2C N3C 0.70(19)
C5C N1C C2C C6C -178.50(17)
N1C C2C N3C C4C -0.8(2)
C6C C2C N3C C4C 178.45(17)
C2C N3C C4C C5C 0.47(18)
C2C N1C C5C C4C -0.4(2)
C2C N1C C5C N7C 178.11(16)
N3C C4C C5C N1C -0.1(2)
N3C C4C C5C N7C -178.47(16)
N1C C5C N7C O9C -173.10(17)
C4C C5C N7C O9C 5.2(3)
N1C C5C N7C O8C 6.6(2)
C4C C5C N7C O8C -175.06(17)
